data_7057738
loop_
_publ_author_name
'Bhanja, Anup Kumar'
'Mishra, Snehasis'
'Kar, Ketaki'
'Naskar, Kaushik'
'Maity, Suvendu'
'Das Saha, Krishna'
'Sinha, Chittaranjan'

_publ_section_title
;
 Use of rhodamine-allyl Schiff base in chemodosimetric processes for total
 palladium estimation and application in live cell imaging
;
_journal_issue 21
_journal_name_full 'New Journal of Chemistry'
_journal_page_first 17351
_journal_paper_doi 10.1039/C8NJ04519D
_journal_volume 42
_journal_year 2018
_chemical_formula_sum 'C36 H37 N5 O5'
_chemical_formula_weight 619.71
_space_group_crystal_system triclinic
_space_group_IT_number 2
_space_group_name_Hall '-P 1'
_space_group_name_H-M_alt 'P -1'
_symmetry_space_group_name_Hall '-P 1'
_symmetry_space_group_name_H-M 'P -1'
_atom_sites_solution_hydrogens geom
_audit_creation_method SHELXL-2014/7
_audit_update_record
;
2017-08-22 deposited with the CCDC.
2018-09-17 downloaded from the CCDC.
;
_cell_angle_alpha 88.458(9)
_cell_angle_beta 74.625(9)
_cell_angle_gamma 85.183(9)
_cell_formula_units_Z 2
_cell_length_a 9.3644(15)
_cell_length_b 12.434(2)
_cell_length_c 15.034(2)
_cell_measurement_reflns_used 6319
_cell_measurement_temperature 293(2)
_cell_measurement_theta_max 25.35
_cell_measurement_theta_min 2.81
_cell_volume 1681.9(4)
_computing_cell_refinement 'Bruker SAINT'
_computing_data_collection 'Bruker APEX2'
_computing_data_reduction 'Bruker SAINT'
_computing_molecular_graphics 'Bruker SHELXTL'
_computing_publication_material 'Bruker SHELXTL'
_computing_structure_refinement 'SHELXL-2014 (Sheldrick 2014)'
_computing_structure_solution 'SHELXS-97 (Sheldrick 2008)'
_diffrn_ambient_temperature 293(2)
_diffrn_measured_fraction_theta_full 0.996
_diffrn_measured_fraction_theta_max 0.960
_diffrn_measurement_device_type 'Bruker APEX-II CCD'
_diffrn_measurement_method '\f and \w scans'
_diffrn_radiation_type MoK\a
_diffrn_radiation_wavelength 0.71073
_diffrn_reflns_av_R_equivalents 0.0458
_diffrn_reflns_av_unetI/netI 0.0874
_diffrn_reflns_Laue_measured_fraction_full 0.996
_diffrn_reflns_Laue_measured_fraction_max 0.960
_diffrn_reflns_limit_h_max 11
_diffrn_reflns_limit_h_min -11
_diffrn_reflns_limit_k_max 13
_diffrn_reflns_limit_k_min -15
_diffrn_reflns_limit_l_max 18
_diffrn_reflns_limit_l_min -18
_diffrn_reflns_number 12859
_diffrn_reflns_point_group_measured_fraction_full 0.996
_diffrn_reflns_point_group_measured_fraction_max 0.960
_diffrn_reflns_theta_full 25.242
_diffrn_reflns_theta_max 25.884
_diffrn_reflns_theta_min 2.810
_diffrn_source Mo
_exptl_absorpt_coefficient_mu 0.083
_exptl_crystal_colour yellow
_exptl_crystal_density_diffrn 1.224
_exptl_crystal_description prism
_exptl_crystal_F_000 653
_exptl_crystal_size_max 0.345
_exptl_crystal_size_mid 0.295
_exptl_crystal_size_min 0.064
_refine_diff_density_max 0.272
_refine_diff_density_min -0.306
_refine_diff_density_rms 0.069
_refine_ls_extinction_method none
_refine_ls_goodness_of_fit_ref 1.053
_refine_ls_hydrogen_treatment constr
_refine_ls_matrix_type full
_refine_ls_number_parameters 419
_refine_ls_number_reflns 6289
_refine_ls_number_restraints 0
_refine_ls_restrained_S_all 1.053
_refine_ls_R_factor_all 0.1634
_refine_ls_R_factor_gt 0.0766
_refine_ls_shift/su_max 0.000
_refine_ls_shift/su_mean 0.000
_refine_ls_structure_factor_coef Fsqd
_refine_ls_weighting_details 'w=1/[\s^2^(Fo^2^)+(0.1000P)^2^+0.6316P] where P=(Fo^2^+2Fc^2^)/3'
_refine_ls_weighting_scheme calc
_refine_ls_wR_factor_gt 0.1902
_refine_ls_wR_factor_ref 0.2424
_reflns_Friedel_coverage 0.000
_reflns_number_gt 3101
_reflns_number_total 6289
_reflns_threshold_expression 'I > 2\s(I)'
_cod_data_source_file c8nj04519d2.cif
_cod_data_source_block 725Ext_0m_a
_cod_depositor_comments 'Adding full bibliography for 7057738.cif.'
_cod_original_cell_volume 1681.9(5)
_cod_database_code 7057738
_shelx_shelxl_version_number 2014/7
_shelx_space_group_comment
;
The symmetry employed for this shelxl refinement is uniquely defined
by the following loop, which should always be used as a source of
symmetry information in preference to the above space-group names.
They are only intended as comments.
;

loop_
_space_group_symop_operation_xyz
'x, y, z'
'-x, -y, -z'

loop_
_atom_site_label
_atom_site_type_symbol
_atom_site_fract_x
_atom_site_fract_y
_atom_site_fract_z
_atom_site_U_iso_or_equiv
_atom_site_adp_type
_atom_site_occupancy
_atom_site_site_symmetry_order
_atom_site_calc_flag
_atom_site_refinement_flags_posn
_atom_site_refinement_flags_adp
O1 O 0.6308(3) 0.7630(2) 0.12977(16) 0.0680(7) Uani 1 1 d . .
N3 N 0.4819(3) 0.8407(2) 0.39066(17) 0.0488(7) Uani 1 1 d . .
N4 N 0.5591(3) 0.7422(2) 0.39092(18) 0.0492(7) Uani 1 1 d . .
O5 O 0.3640(3) 0.8740(2) 0.54456(18) 0.0877(9) Uani 1 1 d . .
N2 N 1.0816(3) 0.9294(3) 0.0918(2) 0.0752(9) Uani 1 1 d . .
H2A H 1.1354 0.9200 0.1325 0.090 Uiso 1 1 calc R U
H2B H 1.0857 0.9982 0.0740 0.090 Uiso 1 1 calc R U
O4 O 0.5678(4) 0.5863(3) 0.6226(2) 0.1102(12) Uani 1 1 d . .
C10 C 0.6395(3) 0.8986(2) 0.2404(2) 0.0460(8) Uani 1 1 d . .
C9 C 0.7047(4) 0.8376(3) 0.1633(2) 0.0510(8) Uani 1 1 d . .
C3 C 0.4068(4) 0.8127(2) 0.2493(2) 0.0463(8) Uani 1 1 d . .
C1 C 0.4829(3) 0.8866(2) 0.2972(2) 0.0454(8) Uani 1 1 d . .
C2 C 0.4828(4) 0.7540(3) 0.1730(2) 0.0536(9) Uani 1 1 d . .
C4 C 0.2568(4) 0.7952(3) 0.2855(2) 0.0519(8) Uani 1 1 d . .
H4 H 0.2026 0.8349 0.3367 0.062 Uiso 1 1 calc R U
C14 C 0.8506(4) 0.8463(3) 0.1128(2) 0.0592(9) Uani 1 1 d . .
H14 H 0.8912 0.8042 0.0606 0.071 Uiso 1 1 calc R U
C35 C 0.3921(4) 0.8994(3) 0.4636(3) 0.0581(9) Uani 1 1 d . .
C21 C 0.6536(4) 0.5934(3) 0.4642(3) 0.0638(10) Uani 1 1 d . .
C11 C 0.7272(4) 0.9704(3) 0.2665(2) 0.0549(9) Uani 1 1 d . .
H11 H 0.6852 1.0131 0.3181 0.066 Uiso 1 1 calc R U
C29 C 0.3913(4) 0.9927(3) 0.3266(3) 0.0546(9) Uani 1 1 d . .
N5 N 0.9126(6) 0.4101(4) 0.2940(6) 0.131(2) Uani 1 1 d . .
C20 C 0.5656(4) 0.6979(3) 0.4670(2) 0.0579(9) Uani 1 1 d . .
H20 H 0.5163 0.7304 0.5229 0.069 Uiso 1 1 calc R U
C34 C 0.3385(4) 0.9976(3) 0.4207(3) 0.0620(10) Uani 1 1 d . .
N1 N 0.2006(4) 0.5857(3) 0.1346(2) 0.0941(12) Uani 1 1 d . .
H1A H 0.1222 0.6204 0.1207 0.113 Uiso 1 1 calc R U
H1B H 0.1649 0.5403 0.1804 0.113 Uiso 1 1 calc R U
C13 C 0.9352(4) 0.9180(3) 0.1406(2) 0.0572(9) Uani 1 1 d . .
C30 C 0.3594(4) 1.0764(3) 0.2714(3) 0.0704(11) Uani 1 1 d . .
H30 H 0.3954 1.0735 0.2076 0.085 Uiso 1 1 calc R U
C5 C 0.1852(4) 0.7222(3) 0.2490(2) 0.0564(9) Uani 1 1 d . .
C12 C 0.8730(4) 0.9812(3) 0.2195(2) 0.0593(9) Uani 1 1 d . .
C7 C 0.4152(4) 0.6798(3) 0.1339(2) 0.0639(10) Uani 1 1 d . .
H7 H 0.4697 0.6418 0.0818 0.077 Uiso 1 1 calc R U
C6 C 0.2672(5) 0.6618(3) 0.1716(3) 0.0639(10) Uani 1 1 d . .
O3 O 0.9115(5) 0.4611(4) 0.2238(4) 0.1461(18) Uani 1 1 d . .
C36 C 0.7361(4) 0.5489(3) 0.3824(3) 0.0710(11) Uani 1 1 d . .
H36 H 0.7358 0.5838 0.3270 0.085 Uiso 1 1 calc R U
C8 C 0.0248(4) 0.7054(3) 0.2930(3) 0.0779(12) Uani 1 1 d . .
H8A H -0.0148 0.7574 0.3411 0.117 Uiso 1 1 calc R U
H8B H 0.0168 0.6340 0.3186 0.117 Uiso 1 1 calc R U
H8C H -0.0302 0.7142 0.2473 0.117 Uiso 1 1 calc R U
C32 C 0.2174(5) 1.1687(4) 0.4103(5) 0.1023(17) Uani 1 1 d . .
H32 H 0.1578 1.2286 0.4381 0.123 Uiso 1 1 calc R U
C33 C 0.2499(5) 1.0861(4) 0.4641(4) 0.0888(14) Uani 1 1 d . .
H33 H 0.2139 1.0887 0.5279 0.107 Uiso 1 1 calc R U
C31 C 0.2698(5) 1.1667(3) 0.3155(5) 0.0930(16) Uani 1 1 d . .
H31 H 0.2461 1.2250 0.2806 0.112 Uiso 1 1 calc R U
C22 C 0.6549(6) 0.5387(4) 0.5453(4) 0.0893(14) Uani 1 1 d . .
C18 C 1.1598(4) 0.8671(4) 0.0130(3) 0.0808(12) Uani 1 1 d . .
H18A H 1.1102 0.8796 -0.0358 0.097 Uiso 1 1 calc R U
H18B H 1.1592 0.7909 0.0289 0.097 Uiso 1 1 calc R U
C25 C 0.8197(5) 0.4522(4) 0.3825(5) 0.0975(16) Uani 1 1 d . .
C19 C 1.3183(5) 0.8969(4) -0.0208(3) 0.1037(16) Uani 1 1 d . .
H19A H 1.3190 0.9710 -0.0404 0.156 Uiso 1 1 calc R U
H19B H 1.3706 0.8515 -0.0717 0.156 Uiso 1 1 calc R U
H19C H 1.3662 0.8872 0.0283 0.156 Uiso 1 1 calc R U
C15 C 0.9622(5) 1.0583(4) 0.2527(3) 0.0929(14) Uani 1 1 d . .
H15A H 0.9035 1.0909 0.3092 0.139 Uiso 1 1 calc R U
H15B H 0.9906 1.1133 0.2069 0.139 Uiso 1 1 calc R U
H15C H 1.0497 1.0200 0.2631 0.139 Uiso 1 1 calc R U
C23 C 0.7390(8) 0.4386(5) 0.5444(6) 0.123(2) Uani 1 1 d . .
H23 H 0.7386 0.4012 0.5989 0.148 Uiso 1 1 calc R U
C24 C 0.8203(8) 0.3989(5) 0.4613(7) 0.139(3) Uani 1 1 d . .
H24 H 0.8775 0.3336 0.4590 0.166 Uiso 1 1 calc R U
C16 C 0.2752(7) 0.5194(5) 0.0555(4) 0.134(2) Uani 1 1 d . .
H16A H 0.3107 0.5659 0.0028 0.161 Uiso 1 1 calc R U
H16B H 0.3610 0.4791 0.0682 0.161 Uiso 1 1 calc R U
O2 O 0.9848(6) 0.3236(4) 0.2944(5) 0.223(3) Uani 1 1 d . .
C26 C 0.5572(10) 0.5337(7) 0.7083(5) 0.158(3) Uani 1 1 d . .
H26A H 0.5275 0.4612 0.7060 0.189 Uiso 1 1 calc R U
H26B H 0.6528 0.5288 0.7225 0.189 Uiso 1 1 calc R U
C27 C 0.4515(15) 0.5937(10) 0.7760(8) 0.195(5) Uani 1 1 d . .
H27 H 0.4292 0.5614 0.8340 0.233 Uiso 1 1 calc R U
C28 C 0.3794(11) 0.6860(10) 0.7720(6) 0.182(4) Uani 1 1 d . .
H28A H 0.3949 0.7239 0.7165 0.218 Uiso 1 1 calc R U
H28B H 0.3119 0.7147 0.8246 0.218 Uiso 1 1 calc R U
C17 C 0.1820(10) 0.4450(9) 0.0323(7) 0.279(7) Uani 1 1 d . .
H17A H 0.1726 0.3851 0.0745 0.418 Uiso 1 1 calc R U
H17B H 0.2253 0.4195 -0.0294 0.418 Uiso 1 1 calc R U
H17C H 0.0855 0.4807 0.0363 0.418 Uiso 1 1 calc R U

loop_
_atom_site_aniso_label
_atom_site_aniso_U_11
_atom_site_aniso_U_22
_atom_site_aniso_U_33
_atom_site_aniso_U_23
_atom_site_aniso_U_13
_atom_site_aniso_U_12
O1 0.0617(17) 0.0692(16) 0.0687(16) -0.0172(13) -0.0046(13) -0.0158(14)
N3 0.0518(16) 0.0428(16) 0.0484(16) -0.0038(12) -0.0086(13) 0.0012(14)
N4 0.0496(16) 0.0421(16) 0.0545(17) 0.0053(13) -0.0123(13) -0.0020(13)
O5 0.090(2) 0.112(2) 0.0513(16) -0.0175(15) -0.0051(14) 0.0087(18)
N2 0.054(2) 0.084(2) 0.081(2) 0.0156(18) -0.0088(17) -0.0061(18)
O4 0.142(3) 0.117(3) 0.089(2) 0.059(2) -0.055(2) -0.050(2)
C10 0.0459(19) 0.0407(18) 0.0519(19) 0.0047(15) -0.0149(15) -0.0016(16)
C9 0.053(2) 0.0456(19) 0.056(2) 0.0040(16) -0.0164(17) -0.0072(17)
C3 0.051(2) 0.0378(17) 0.0509(19) 0.0070(15) -0.0154(16) -0.0044(16)
C1 0.0469(19) 0.0365(17) 0.0517(19) 0.0015(14) -0.0130(15) 0.0021(15)
C2 0.056(2) 0.049(2) 0.056(2) 0.0027(17) -0.0135(18) -0.0081(18)
C4 0.054(2) 0.0455(19) 0.056(2) 0.0051(15) -0.0147(17) -0.0040(17)
C14 0.055(2) 0.061(2) 0.056(2) 0.0008(17) -0.0049(17) -0.0044(19)
C35 0.049(2) 0.064(2) 0.058(2) -0.0135(19) -0.0071(18) -0.0038(19)
C21 0.056(2) 0.051(2) 0.094(3) 0.029(2) -0.034(2) -0.020(2)
C11 0.054(2) 0.049(2) 0.062(2) -0.0020(16) -0.0164(17) -0.0042(18)
C29 0.043(2) 0.0368(19) 0.086(3) -0.0007(18) -0.0218(18) -0.0031(16)
N5 0.076(3) 0.067(3) 0.233(7) 0.001(4) -0.014(4) 0.010(3)
C20 0.059(2) 0.056(2) 0.060(2) 0.0092(18) -0.0160(17) -0.0145(19)
C34 0.049(2) 0.052(2) 0.085(3) -0.021(2) -0.017(2) 0.0035(18)
N1 0.095(3) 0.096(3) 0.100(3) -0.013(2) -0.031(2) -0.037(2)
C13 0.044(2) 0.058(2) 0.066(2) 0.0139(18) -0.0092(18) -0.0058(18)
C30 0.052(2) 0.051(2) 0.111(3) 0.013(2) -0.027(2) -0.005(2)
C5 0.057(2) 0.049(2) 0.069(2) 0.0114(18) -0.0245(18) -0.0113(18)
C12 0.048(2) 0.059(2) 0.072(2) -0.0010(18) -0.0155(18) -0.0076(19)
C7 0.073(3) 0.061(2) 0.059(2) -0.0059(18) -0.0155(19) -0.016(2)
C6 0.077(3) 0.056(2) 0.065(2) 0.0020(18) -0.026(2) -0.018(2)
O3 0.113(3) 0.092(3) 0.199(5) -0.027(3) 0.017(3) 0.005(3)
C36 0.051(2) 0.049(2) 0.113(3) 0.016(2) -0.022(2) -0.010(2)
C8 0.060(3) 0.080(3) 0.099(3) 0.002(2) -0.026(2) -0.020(2)
C32 0.067(3) 0.064(3) 0.178(6) -0.035(4) -0.041(4) 0.017(3)
C33 0.061(3) 0.077(3) 0.126(4) -0.043(3) -0.024(3) 0.016(2)
C31 0.060(3) 0.046(3) 0.182(5) 0.007(3) -0.049(3) 0.003(2)
C22 0.086(3) 0.088(4) 0.112(4) 0.051(3) -0.054(3) -0.039(3)
C18 0.063(3) 0.085(3) 0.079(3) 0.014(2) 0.002(2) 0.006(2)
C25 0.059(3) 0.057(3) 0.175(5) 0.022(3) -0.030(3) -0.004(2)
C19 0.061(3) 0.112(4) 0.116(4) 0.026(3) 0.009(3) 0.004(3)
C15 0.065(3) 0.099(3) 0.114(3) -0.020(3) -0.016(2) -0.025(3)
C23 0.112(5) 0.097(5) 0.187(7) 0.094(5) -0.084(5) -0.038(4)
C24 0.096(5) 0.079(4) 0.255(9) 0.061(6) -0.075(5) -0.013(4)
C16 0.134(5) 0.159(5) 0.113(4) -0.072(4) -0.018(4) -0.052(4)
O2 0.157(4) 0.107(3) 0.377(8) -0.020(4) -0.045(5) 0.072(3)
C26 0.196(8) 0.188(8) 0.118(5) 0.089(5) -0.080(5) -0.084(7)
C27 0.261(15) 0.223(12) 0.114(7) 0.054(8) -0.066(8) -0.062(11)
C28 0.176(9) 0.259(12) 0.112(6) -0.017(7) -0.012(5) -0.106(9)
C17 0.178(8) 0.340(13) 0.293(11) -0.231(11) 0.034(7) -0.114(9)

loop_
_atom_type_symbol
_atom_type_description
_atom_type_scat_dispersion_real
_atom_type_scat_dispersion_imag
_atom_type_scat_source
C C 0.0033 0.0016 'International Tables Vol C Tables 4.2.6.8 and 6.1.1.4'
H H 0.0000 0.0000 'International Tables Vol C Tables 4.2.6.8 and 6.1.1.4'
N N 0.0061 0.0033 'International Tables Vol C Tables 4.2.6.8 and 6.1.1.4'
O O 0.0106 0.0060 'International Tables Vol C Tables 4.2.6.8 and 6.1.1.4'

loop_
_geom_angle_atom_site_label_1
_geom_angle_atom_site_label_2
_geom_angle_atom_site_label_3
_geom_angle
C2 O1 C9 118.3(3)
N4 N3 C35 129.3(3)
N4 N3 C1 115.6(2)
C35 N3 C1 114.8(3)
C20 N4 N3 119.9(3)
C13 N2 C18 124.4(3)
C13 N2 H2A 106.2
C18 N2 H2A 106.2
C13 N2 H2B 106.2
C18 N2 H2B 106.2
H2A N2 H2B 106.4
C22 O4 C26 118.9(6)
C9 C10 C11 116.8(3)
C9 C10 C1 122.5(3)
C11 C10 C1 120.7(3)
C10 C9 O1 122.9(3)
C10 C9 C14 122.3(3)
O1 C9 C14 114.8(3)
C2 C3 C4 116.8(3)
C2 C3 C1 122.1(3)
C4 C3 C1 121.0(3)
N3 C1 C10 110.8(2)
N3 C1 C3 108.8(2)
C10 C1 C3 110.3(3)
N3 C1 C29 99.1(2)
C10 C1 C29 114.5(3)
C3 C1 C29 112.7(3)
C3 C2 O1 123.2(3)
C3 C2 C7 121.8(3)
O1 C2 C7 114.9(3)
C5 C4 C3 123.3(3)
C5 C4 H4 118.3
C3 C4 H4 118.3
C13 C14 C9 119.6(3)
C13 C14 H14 120.2
C9 C14 H14 120.2
O5 C35 N3 126.7(3)
O5 C35 C34 128.8(3)
N3 C35 C34 104.5(3)
C36 C21 C22 118.7(4)
C36 C21 C20 121.4(3)
C22 C21 C20 119.9(4)
C12 C11 C10 123.2(3)
C12 C11 H11 118.4
C10 C11 H11 118.4
C34 C29 C30 121.0(3)
C34 C29 C1 110.8(3)
C30 C29 C1 128.1(3)
O2 N5 O3 123.2(7)
O2 N5 C25 117.8(7)
O3 N5 C25 118.9(5)
N4 C20 C21 118.2(3)
N4 C20 H20 120.9
C21 C20 H20 120.9
C29 C34 C33 121.6(4)
C29 C34 C35 110.3(3)
C33 C34 C35 128.1(4)
C6 N1 C16 124.4(4)
C6 N1 H1A 106.2
C16 N1 H1A 106.2
C6 N1 H1B 106.2
C16 N1 H1B 106.2
H1A N1 H1B 106.4
C14 C13 N2 121.4(3)
C14 C13 C12 119.8(3)
N2 C13 C12 118.8(3)
C29 C30 C31 117.4(4)
C29 C30 H30 121.3
C31 C30 H30 121.3
C4 C5 C6 118.5(3)
C4 C5 C8 120.4(3)
C6 C5 C8 121.1(3)
C11 C12 C13 118.3(3)
C11 C12 C15 120.4(3)
C13 C12 C15 121.3(3)
C2 C7 C6 120.7(3)
C2 C7 H7 119.6
C6 C7 H7 119.6
N1 C6 C7 121.0(4)
N1 C6 C5 120.2(4)
C7 C6 C5 118.9(3)
C21 C36 C25 119.8(5)
C21 C36 H36 120.1
C25 C36 H36 120.1
C5 C8 H8A 109.5
C5 C8 H8B 109.5
H8A C8 H8B 109.5
C5 C8 H8C 109.5
H8A C8 H8C 109.5
H8B C8 H8C 109.5
C33 C32 C31 122.1(5)
C33 C32 H32 118.9
C31 C32 H32 118.9
C32 C33 C34 117.7(5)
C32 C33 H33 121.1
C34 C33 H33 121.1
C32 C31 C30 120.1(4)
C32 C31 H31 120.0
C30 C31 H31 120.0
O4 C22 C21 115.1(4)
O4 C22 C23 123.9(5)
C21 C22 C23 121.0(6)
N2 C18 C19 110.7(4)
N2 C18 H18A 109.5
C19 C18 H18A 109.5
N2 C18 H18B 109.5
C19 C18 H18B 109.5
H18A C18 H18B 108.1
C24 C25 C36 121.5(6)
C24 C25 N5 120.4(6)
C36 C25 N5 118.1(5)
C18 C19 H19A 109.5
C18 C19 H19B 109.5
H19A C19 H19B 109.5
C18 C19 H19C 109.5
H19A C19 H19C 109.5
H19B C19 H19C 109.5
C12 C15 H15A 109.5
C12 C15 H15B 109.5
H15A C15 H15B 109.5
C12 C15 H15C 109.5
H15A C15 H15C 109.5
H15B C15 H15C 109.5
C24 C23 C22 117.8(6)
C24 C23 H23 121.1
C22 C23 H23 121.1
C25 C24 C23 121.2(6)
C25 C24 H24 119.4
C23 C24 H24 119.4
C17 C16 N1 113.3(5)
C17 C16 H16A 108.9
N1 C16 H16A 108.9
C17 C16 H16B 108.9
N1 C16 H16B 108.9
H16A C16 H16B 107.7
C27 C26 O4 108.0(8)
C27 C26 H26A 110.1
O4 C26 H26A 110.1
C27 C26 H26B 110.1
O4 C26 H26B 110.1
H26A C26 H26B 108.4
C28 C27 C26 131.3(11)
C28 C27 H27 114.4
C26 C27 H27 114.4
C27 C28 H28A 120.0
C27 C28 H28B 120.0
H28A C28 H28B 120.0
C16 C17 H17A 109.5
C16 C17 H17B 109.5
H17A C17 H17B 109.5
C16 C17 H17C 109.5
H17A C17 H17C 109.5
H17B C17 H17C 109.5

loop_
_geom_bond_atom_site_label_1
_geom_bond_atom_site_label_2
_geom_bond_distance
O1 C2 1.378(4)
O1 C9 1.382(4)
N3 N4 1.369(4)
N3 C35 1.376(4)
N3 C1 1.500(4)
N4 C20 1.270(4)
O5 C35 1.214(4)
N2 C13 1.390(4)
N2 C18 1.425(5)
N2 H2A 0.8900
N2 H2B 0.8900
O4 C22 1.349(6)
O4 C26 1.413(6)
C10 C9 1.374(4)
C10 C11 1.392(4)
C10 C1 1.506(4)
C9 C14 1.388(5)
C3 C2 1.373(4)
C3 C4 1.398(4)
C3 C1 1.513(4)
C1 C29 1.520(4)
C2 C7 1.386(5)
C4 C5 1.378(5)
C4 H4 0.9300
C14 C13 1.382(5)
C14 H14 0.9300
C35 C34 1.478(5)
C21 C36 1.369(5)
C21 C22 1.383(6)
C21 C20 1.474(5)
C11 C12 1.377(5)
C11 H11 0.9300
C29 C34 1.371(5)
C29 C30 1.375(5)
N5 O2 1.222(6)
N5 O3 1.218(7)
N5 C25 1.466(8)
C20 H20 0.9300
C34 C33 1.387(5)
N1 C6 1.380(4)
N1 C16 1.448(5)
N1 H1A 0.8900
N1 H1B 0.8900
C13 C12 1.405(5)
C30 C31 1.411(6)
C30 H30 0.9300
C5 C6 1.409(5)
C5 C8 1.502(5)
C12 C15 1.498(5)
C7 C6 1.386(5)
C7 H7 0.9300
C36 C25 1.378(6)
C36 H36 0.9300
C8 H8A 0.9600
C8 H8B 0.9600
C8 H8C 0.9600
C32 C33 1.354(7)
C32 C31 1.378(7)
C32 H32 0.9300
C33 H33 0.9300
C31 H31 0.9300
C22 C23 1.414(8)
C18 C19 1.511(6)
C18 H18A 0.9700
C18 H18B 0.9700
C25 C24 1.343(8)
C19 H19A 0.9600
C19 H19B 0.9600
C19 H19C 0.9600
C15 H15A 0.9600
C15 H15B 0.9600
C15 H15C 0.9600
C23 C24 1.361(9)
C23 H23 0.9300
C24 H24 0.9300
C16 C17 1.432(8)
C16 H16A 0.9700
C16 H16B 0.9700
C26 C27 1.398(12)
C26 H26A 0.9700
C26 H26B 0.9700
C27 C28 1.291(12)
C27 H27 0.9300
C28 H28A 0.9300
C28 H28B 0.9300
C17 H17A 0.9600
C17 H17B 0.9600
C17 H17C 0.9600
